data_7047040
loop_
_publ_author_name
'Pliquett, Jacques'
'Amor, Souheila'
'Ponce-Vargas, Miguel'
'Laly, Myriam'
'Racoeur, Cindy'
'Rousselin, Yoann'
'Denat, Franck'
'Betta\"ieb, Ali'
'Fleurat-Lessard, Paul'
'Paul, Catherine'
'Goze, Christine'
'Bodio, Ewen'

_publ_section_title
;
 Design of a multifunctionalizable BODIPY platform for the facile
 elaboration of a large series of gold(i)-based optical theranostics.
;
_journal_issue 32
_journal_name_full 'Dalton transactions (Cambridge, England : 2003)'
_journal_page_first 11203
_journal_page_last 11218
_journal_paper_doi 10.1039/c8dt02364f
_journal_volume 47
_journal_year 2018
_chemical_formula_moiety '0.5(C58 H48 Au2 B2 Cl4 F4 N6 P2), 1(C H2 Cl2)'
_chemical_formula_sum 'C30 H26 Au B Cl4 F2 N3 P'
_chemical_formula_weight 847.08
_space_group_crystal_system monoclinic
_space_group_IT_number 14
_space_group_name_Hall '-P 2ybc'
_space_group_name_H-M_alt 'P 1 21/c 1'
_symmetry_space_group_name_Hall '-P 2ybc'
_symmetry_space_group_name_H-M 'P 1 21/c 1'
_atom_sites_solution_hydrogens geom
_atom_sites_solution_primary direct
_audit_creation_date 2018-02-26
_audit_creation_method
;
Olex2 1.2
(compiled Aug 10 2017 17:28:52 for OlexSys, GUI svn.r5381)
;
_audit_update_record
;
2018-02-26 deposited with the CCDC.
2018-07-11 downloaded from the CCDC.
;
_cell_angle_alpha 90
_cell_angle_beta 95.500(2)
_cell_angle_gamma 90
_cell_formula_units_Z 8
_cell_length_a 13.9927(4)
_cell_length_b 29.9994(8)
_cell_length_c 15.2788(5)
_cell_measurement_reflns_used 9812
_cell_measurement_temperature 115(1)
_cell_measurement_theta_max 27.472
_cell_measurement_theta_min 2.480
_cell_volume 6384.1(3)
_computing_cell_refinement 'SAINT v8.34A (Bruker, 2013)'
_computing_data_collection 'APEX3 (Bruker, 2015)'
_computing_data_reduction 'SAINT v8.34A (Bruker, 2013)'
_computing_molecular_graphics 'Olex2 (Dolomanov et al., 2009)'
_computing_publication_material 'Olex2 (Dolomanov et al., 2009)'
_computing_structure_refinement 'ShelXL (Sheldrick, 2015)'
_computing_structure_solution 'ShelXT (Sheldrick, 2015)'
_diffrn_ambient_temperature 115(1)
_diffrn_detector 'CCD Plate'
_diffrn_detector_area_resol_mean '512 x 512'
_diffrn_detector_type APEX2
_diffrn_measured_fraction_theta_full 0.999
_diffrn_measured_fraction_theta_max 0.996
_diffrn_measurement_device '\k-geometry diffractometer'
_diffrn_measurement_device_type 'Nonius Kappa Apex II'
_diffrn_measurement_method '\f and \w scans''
_diffrn_radiation_collimation '0.6 mm'
_diffrn_radiation_monochromator graphite
_diffrn_radiation_probe x-ray
_diffrn_radiation_type MoK\a
_diffrn_radiation_wavelength 0.71073
_diffrn_reflns_av_R_equivalents 0.0503
_diffrn_reflns_av_unetI/netI 0.0323
_diffrn_reflns_Laue_measured_fraction_full 0.999
_diffrn_reflns_Laue_measured_fraction_max 0.996
_diffrn_reflns_limit_h_max 18
_diffrn_reflns_limit_h_min -18
_diffrn_reflns_limit_k_max 39
_diffrn_reflns_limit_k_min -38
_diffrn_reflns_limit_l_max 19
_diffrn_reflns_limit_l_min -18
_diffrn_reflns_number 113257
_diffrn_reflns_point_group_measured_fraction_full 0.999
_diffrn_reflns_point_group_measured_fraction_max 0.996
_diffrn_reflns_theta_full 25.242
_diffrn_reflns_theta_max 27.617
_diffrn_reflns_theta_min 2.438
_diffrn_source 'X-ray tube'
_diffrn_source_target Mo
_diffrn_source_type 'Siemens KFF Mo 2K-180'
_diffrn_standards_number 0
_exptl_absorpt_coefficient_mu 5.031
_exptl_absorpt_correction_T_max 0.7456
_exptl_absorpt_correction_T_min 0.4541
_exptl_absorpt_correction_type multi-scan
_exptl_absorpt_process_details
;
SADABS-2014/5 (Bruker,2014) was used for absorption correction.
wR2(int) was 0.1361 before and 0.0534 after correction.
The Ratio of minimum to maximum transmission is 0.6090.
The \l/2 correction factor is 0.00150.
;
_exptl_crystal_colour 'clear light orange'
_exptl_crystal_colour_lustre clear
_exptl_crystal_colour_modifier light
_exptl_crystal_colour_primary orange
_exptl_crystal_density_diffrn 1.763
_exptl_crystal_description prism
_exptl_crystal_F_000 3296
_exptl_crystal_recrystallization_method
'The material was recrystallised from a mixture of DCM and hexane by slow evaporation'
_exptl_crystal_size_max 0.39
_exptl_crystal_size_mid 0.25
_exptl_crystal_size_min 0.18
_refine_diff_density_max 1.312
_refine_diff_density_min -0.877
_refine_diff_density_rms 0.110
_refine_ls_extinction_method none
_refine_ls_goodness_of_fit_ref 1.031
_refine_ls_hydrogen_treatment constr
_refine_ls_matrix_type full
_refine_ls_number_parameters 774
_refine_ls_number_reflns 14774
_refine_ls_number_restraints 38
_refine_ls_restrained_S_all 1.030
_refine_ls_R_factor_all 0.0396
_refine_ls_R_factor_gt 0.0252
_refine_ls_shift/su_max 0.005
_refine_ls_shift/su_mean 0.000
_refine_ls_structure_factor_coef Fsqd
_refine_ls_weighting_details 'w=1/[\s^2^(Fo^2^)+(0.0142P)^2^+12.8578P] where P=(Fo^2^+2Fc^2^)/3'
_refine_ls_weighting_scheme calc
_refine_ls_wR_factor_gt 0.0489
_refine_ls_wR_factor_ref 0.0542
_reflns_Friedel_coverage 0.000
_reflns_number_gt 12297
_reflns_number_total 14774
_reflns_threshold_expression 'I > 2\s(I)'
_cod_data_source_file c8dt02364f2.cif
_cod_data_source_block BODI_Au_7
_cod_depositor_comments 'Adding full bibliography for 7047037--7047040.cif.'
_cod_database_code 7047040
_publcif_datablock.id {26261bbf-df25-4f70-8a9e-cc35b1dbf5ef}

_shelx_shelxl_version_number 2018/1
_shelx_space_group_comment
;
The symmetry employed for this shelxl refinement is uniquely defined
by the following loop, which should always be used as a source of
symmetry information in preference to the above space-group names.
They are only intended as comments.
;
_shelx_estimated_absorpt_t_max 0.465
_shelx_estimated_absorpt_t_min 0.244
_olex2_refinement_description
;
1. Fixed Uiso
 At 1.2 times of:
  All C(H) groups, All C(H,H) groups, All N(H) groups
2. Rigid body (RIGU) restrains
 C53, C58, C57, C56, C55, C54
 with sigma for 1-2 distances of 0.0001 and sigma for 1-3 distances of 0.0001
3. Others
 1*[Sof(Cl1A)+Sof(Cl2A)+Sof(C1A)+Sof(H1AA)+Sof(H1AB)]+1*[Sof(Cl1B)+Sof(Cl2B)+
 Sof(C1B)+Sof(H1BA)+Sof(H1BB)]+1*[Sof(Cl1C)+Sof(Cl2C)+Sof(C1C)+Sof(H1CA)+
 Sof(H1CB)]=1 with esd of 0.0001
 1*[Sof(Cl1D)+Sof(Cl2D)+Sof(C1D)+Sof(H1DA)+Sof(H1DB)]+1*[Sof(Cl1E)+Sof(Cl2E)+
 Sof(C1E)+Sof(H1EA)+Sof(H1EB)]+1*[Sof(Cl1F)+Sof(Cl2F)+Sof(C1F)+Sof(H1FA)+
 Sof(H1FB)]=1 with esd of 0.0001
 Sof(C53A)=Sof(C58A)=Sof(H58A)=Sof(C57A)=Sof(H57A)=Sof(C56A)=Sof(H56A)=
 Sof(C55A)=Sof(H55A)=Sof(C54A)=Sof(H54A)=1-FVAR(1)
 Sof(C53)=Sof(C58)=Sof(H58)=Sof(C57)=Sof(H57)=Sof(C56)=Sof(H56)=Sof(C55)=
 Sof(H55)=Sof(C54)=Sof(H54)=FVAR(1)
 Sof(Cl1A)=Sof(Cl2A)=Sof(C1A)=Sof(H1AA)=Sof(H1AB)=FVAR(2)
 Sof(Cl1B)=Sof(Cl2B)=Sof(C1B)=Sof(H1BA)=Sof(H1BB)=FVAR(3)
 Sof(Cl1C)=Sof(Cl2C)=Sof(C1C)=Sof(H1CA)=Sof(H1CB)=FVAR(4)
 Sof(Cl1D)=Sof(Cl2D)=Sof(C1D)=Sof(H1DA)=Sof(H1DB)=FVAR(5)
 Sof(Cl1E)=Sof(Cl2E)=Sof(C1E)=Sof(H1EA)=Sof(H1EB)=FVAR(6)
 Sof(Cl1F)=Sof(Cl2F)=Sof(C1F)=Sof(H1FA)=Sof(H1FB)=FVAR(7)
 Uiso(Cl1F)=Uiso(Cl2F)=Uiso(C1F)=Uiso(Cl1C)=Uiso(Cl2C)=Uiso(C1C)=FVAR(8)
4.a Free rotating group:
 Cl1D(Cl2D,C1D), Cl1F(Cl2F,C1F), Cl1A(Cl2A,C1A), Cl1C(Cl2C,C1C), Cl1E(Cl2E,
 C1E), Cl1B(Cl2B,C1B)
4.b Secondary CH2 refined with riding coordinates:
 C16(H16A,H16B), C17(H17A,H17B), C42(H42A,H42B), C43(H43A,H43B), C1D(H1DA,
 H1DB), C1F(H1FA,H1FB), C1A(H1AA,H1AB), C1C(H1CA,H1CB), C1E(H1EA,H1EB),
 C1B(H1BA,H1BB)
4.c Aromatic/amide H refined with riding coordinates:
 N3(H3), N6(H6), C2(H2), C3(H3A), C7(H7), C8(H8), C9(H9), C10(H10), C11(H11),
 C13(H13), C14(H14), C19(H19), C20(H20), C21(H21), C22(H22), C23(H23), C25(H25),
  C26(H26), C27(H27), C28(H28), C29(H29), C31(H31), C32(H32), C33(H33),
 C34(H34), C35(H35), C37(H37), C38(H38), C39(H39), C40(H40), C41(H41), C45(H45),
  C46(H46), C50(H50), C51(H51), C58(H58), C57(H57), C56(H56), C55(H55),
 C54(H54), C58A(H58A), C57A(H57A), C56A(H56A), C55A(H55A), C54A(H54A)
4.d Fitted hexagon refined as free rotating group:
 C53(C58,C57,C56,C55,C54), C53A(C58A,C57A,C56A,C55A,C54A)
;
_olex2_diffrn_ambient_temperature_device 'Oxford Cryosystems'
_olex2_exptl_crystal_mounting_method 'The crystal was mounted on a MITIGEN holder oil'
_olex2_submission_special_instructions 'No special instructions were received'

loop_
_space_group_symop_operation_xyz
'x, y, z'
'-x, y+1/2, -z+1/2'
'-x, -y, -z'
'x, -y-1/2, z-1/2'

loop_
_atom_site_label
_atom_site_type_symbol
_atom_site_fract_x
_atom_site_fract_y
_atom_site_fract_z
_atom_site_U_iso_or_equiv
_atom_site_adp_type
_atom_site_occupancy
_atom_site_site_symmetry_order
_atom_site_calc_flag
_atom_site_refinement_flags_posn
_atom_site_refinement_flags_adp
_atom_site_refinement_flags_occupancy
_atom_site_disorder_assembly
_atom_site_disorder_group
Au1 Au 0.53187(2) 0.70433(2) 0.25458(2) 0.01641(3) Uani 1 1 d . . . . .
Au2 Au 0.68396(2) 0.76236(2) 0.36805(2) 0.01848(3) Uani 1 1 d . . . . .
Cl1 Cl 0.35197(7) 0.44932(3) 0.73804(6) 0.02994(19) Uani 1 1 d . . . . .
Cl2 Cl 0.70797(7) 0.69429(3) 0.43620(6) 0.0341(2) Uani 1 1 d . . . . .
Cl3 Cl 0.62709(6) 0.72131(3) 0.14489(5) 0.02413(17) Uani 1 1 d . . . . .
Cl4 Cl 0.10875(8) 0.97662(3) 0.04522(7) 0.0446(3) Uani 1 1 d . . . . .
P1 P 0.42219(6) 0.69140(3) 0.34848(5) 0.01659(16) Uani 1 1 d . . . . .
P2 P 0.67208(6) 0.83096(3) 0.31111(5) 0.01551(16) Uani 1 1 d . . . . .
F1 F 0.41967(14) 0.50568(6) 0.58696(12) 0.0239(4) Uani 1 1 d . . . . .
F2 F 0.44717(14) 0.55541(6) 0.69858(12) 0.0247(4) Uani 1 1 d . . . . .
F3 F 0.22581(16) 0.91089(7) 0.16956(12) 0.0331(5) Uani 1 1 d . . . . .
F4 F 0.29474(14) 0.91049(6) 0.04093(13) 0.0278(4) Uani 1 1 d . . . . .
N1 N 0.5251(2) 0.48394(8) 0.71531(16) 0.0191(6) Uani 1 1 d . . . . .
N2 N 0.5755(2) 0.53910(8) 0.60983(17) 0.0189(6) Uani 1 1 d . . . . .
N3 N 0.4933(2) 0.58071(9) 0.49715(17) 0.0217(6) Uani 1 1 d . . . . .
H3 H 0.439227 0.570404 0.514168 0.026 Uiso 1 1 calc R . . . .
N4 N 0.1291(2) 0.88848(10) 0.03738(17) 0.0237(6) Uani 1 1 d . . . . .
N5 N 0.25715(18) 0.84054(8) 0.10467(16) 0.0173(5) Uani 1 1 d . . . . .
N6 N 0.39914(19) 0.85258(9) 0.19646(17) 0.0194(6) Uani 1 1 d . . . . .
H6 H 0.392944 0.881467 0.187708 0.023 Uiso 1 1 calc R . . . .
C1 C 0.4744(3) 0.45356(10) 0.7581(2) 0.0224(7) Uani 1 1 d . . . . .
C2 C 0.5338(3) 0.42777(11) 0.8140(2) 0.0276(8) Uani 1 1 d . . . . .
H2 H 0.515267 0.404256 0.850417 0.033 Uiso 1 1 calc R . . . .
C3 C 0.6267(3) 0.44300(11) 0.8065(2) 0.0250(7) Uani 1 1 d . . . . .
H3A H 0.683757 0.431754 0.837407 0.030 Uiso 1 1 calc R . . . .
C4 C 0.6210(2) 0.47773(10) 0.7455(2) 0.0196(7) Uani 1 1 d . . . . .
C5 C 0.6952(2) 0.50348(10) 0.7111(2) 0.0195(7) Uani 1 1 d . . . . .
C6 C 0.7958(3) 0.49692(10) 0.7481(2) 0.0237(7) Uani 1 1 d . . . . .
C7 C 0.8203(3) 0.49909(11) 0.8388(2) 0.0277(8) Uani 1 1 d . . . . .
H7 H 0.771983 0.504913 0.876960 0.033 Uiso 1 1 calc R . . . .
C8 C 0.9146(3) 0.49279(13) 0.8736(3) 0.0355(9) Uani 1 1 d . . . . .
H8 H 0.930567 0.494342 0.935339 0.043 Uiso 1 1 calc R . . . .
C9 C 0.9852(3) 0.48428(13) 0.8186(3) 0.0398(10) Uani 1 1 d . . . . .
H9 H 1.049718 0.479903 0.842547 0.048 Uiso 1 1 calc R . . . .
C10 C 0.9620(3) 0.48214(12) 0.7292(3) 0.0380(10) Uani 1 1 d . . . . .
H10 H 1.010700 0.476501 0.691346 0.046 Uiso 1 1 calc R . . . .
C11 C 0.8680(3) 0.48818(12) 0.6940(3) 0.0316(8) Uani 1 1 d . . . . .
H11 H 0.852602 0.486326 0.632228 0.038 Uiso 1 1 calc R . . . .
C12 C 0.6717(2) 0.53311(10) 0.6442(2) 0.0208(7) Uani 1 1 d . . . . .
C13 C 0.7290(3) 0.56166(11) 0.5949(2) 0.0233(7) Uani 1 1 d . . . . .
H13 H 0.796698 0.565170 0.604650 0.028 Uiso 1 1 calc R . . . .
C14 C 0.6708(3) 0.58274(11) 0.5322(2) 0.0235(7) Uani 1 1 d . . . . .
H14 H 0.689834 0.603143 0.489615 0.028 Uiso 1 1 calc R . . . .
C15 C 0.5744(3) 0.56827(10) 0.5426(2) 0.0202(7) Uani 1 1 d . . . . .
C16 C 0.4873(3) 0.61027(10) 0.4208(2) 0.0211(7) Uani 1 1 d . . . . .
H16A H 0.439793 0.598212 0.374657 0.025 Uiso 1 1 calc R . . . .
H16B H 0.550428 0.611313 0.396707 0.025 Uiso 1 1 calc R . . . .
C17 C 0.4578(3) 0.65745(10) 0.44471(19) 0.0199(7) Uani 1 1 d . . . . .
H17A H 0.512280 0.672026 0.479721 0.024 Uiso 1 1 calc R . . . .
H17B H 0.403652 0.655710 0.481790 0.024 Uiso 1 1 calc R . . . .
C18 C 0.3843(2) 0.74377(10) 0.3942(2) 0.0186(7) Uani 1 1 d . . . . .
C19 C 0.4482(3) 0.76641(10) 0.4542(2) 0.0214(7) Uani 1 1 d . . . . .
H19 H 0.508167 0.753289 0.473987 0.026 Uiso 1 1 calc R . . . .
C20 C 0.4243(3) 0.80819(11) 0.4852(2) 0.0261(8) Uani 1 1 d . . . . .
H20 H 0.467758 0.823588 0.526159 0.031 Uiso 1 1 calc R . . . .
C21 C 0.3369(3) 0.82719(11) 0.4560(2) 0.0285(8) Uani 1 1 d . . . . .
H21 H 0.320561 0.855738 0.476991 0.034 Uiso 1 1 calc R . . . .
C22 C 0.2733(3) 0.80493(12) 0.3966(2) 0.0305(8) Uani 1 1 d . . . . .
H22 H 0.213408 0.818197 0.376942 0.037 Uiso 1 1 calc R . . . .
C23 C 0.2966(3) 0.76317(11) 0.3654(2) 0.0241(7) Uani 1 1 d . . . . .
H23 H 0.252742 0.747915 0.324544 0.029 Uiso 1 1 calc R . . . .
C24 C 0.3147(2) 0.66568(10) 0.2953(2) 0.0180(6) Uani 1 1 d . . . . .
C25 C 0.2469(3) 0.64592(12) 0.3439(2) 0.0311(8) Uani 1 1 d . . . . .
H25 H 0.257375 0.645073 0.406283 0.037 Uiso 1 1 calc R . . . .
C26 C 0.1644(3) 0.62757(13) 0.3018(2) 0.0342(9) Uani 1 1 d . . . . .
H26 H 0.119155 0.613588 0.335356 0.041 Uiso 1 1 calc R . . . .
C27 C 0.1474(3) 0.62933(11) 0.2123(2) 0.0272(8) Uani 1 1 d . . . . .
H27 H 0.089502 0.617407 0.184053 0.033 Uiso 1 1 calc R . . . .
C28 C 0.2141(3) 0.64843(11) 0.1628(2) 0.0262(8) Uani 1 1 d . . . . .
H28 H 0.202551 0.649422 0.100537 0.031 Uiso 1 1 calc R . . . .
C29 C 0.2978(2) 0.66609(10) 0.2042(2) 0.0216(7) Uani 1 1 d . . . . .
H29 H 0.344328 0.678637 0.170033 0.026 Uiso 1 1 calc R . . . .
C30 C 0.7789(2) 0.84684(10) 0.2602(2) 0.0179(6) Uani 1 1 d . . . . .
C31 C 0.8069(3) 0.82034(11) 0.1919(2) 0.0248(7) Uani 1 1 d . . . . .
H31 H 0.769219 0.795364 0.171827 0.030 Uiso 1 1 calc R . . . .
C32 C 0.8897(3) 0.83069(12) 0.1538(2) 0.0301(8) Uani 1 1 d . . . . .
H32 H 0.908839 0.812883 0.107147 0.036 Uiso 1 1 calc R . . . .
C33 C 0.9450(3) 0.86694(12) 0.1835(2) 0.0307(8) Uani 1 1 d . . . . .
H33 H 1.002496 0.873566 0.157686 0.037 Uiso 1 1 calc R . . . .
C34 C 0.9171(3) 0.89345(12) 0.2502(2) 0.0272(8) Uani 1 1 d . . . . .
H34 H 0.954900 0.918443 0.269960 0.033 Uiso 1 1 calc R . . . .
C35 C 0.8338(2) 0.88355(11) 0.2884(2) 0.0212(7) Uani 1 1 d . . . . .
H35 H 0.814260 0.901933 0.334095 0.025 Uiso 1 1 calc R . . . .
C36 C 0.6557(2) 0.87310(10) 0.3933(2) 0.0172(6) Uani 1 1 d . . . . .
C37 C 0.6771(3) 0.86299(12) 0.4814(2) 0.0326(9) Uani 1 1 d . . . . .
H37 H 0.699648 0.834106 0.498414 0.039 Uiso 1 1 calc R . . . .
C38 C 0.6655(4) 0.89495(13) 0.5446(2) 0.0461(12) Uani 1 1 d . . . . .
H38 H 0.680648 0.887971 0.604959 0.055 Uiso 1 1 calc R . . . .
C39 C 0.6321(3) 0.93699(12) 0.5208(2) 0.0364(9) Uani 1 1 d . . . . .
H39 H 0.624007 0.958722 0.564692 0.044 Uiso 1 1 calc R . . . .
C40 C 0.6106(3) 0.94732(11) 0.4337(2) 0.0252(7) Uani 1 1 d . . . . .
H40 H 0.587967 0.976263 0.417156 0.030 Uiso 1 1 calc R . . . .
C41 C 0.6218(2) 0.91557(10) 0.3703(2) 0.0224(7) Uani 1 1 d . . . . .
H41 H 0.606226 0.922760 0.310045 0.027 Uiso 1 1 calc R . . . .
C42 C 0.5750(2) 0.84056(10) 0.22431(19) 0.0174(6) Uani 1 1 d . . . . .
H42A H 0.582156 0.870597 0.198902 0.021 Uiso 1 1 calc R . . . .
H42B H 0.579337 0.818385 0.176867 0.021 Uiso 1 1 calc R . . . .
C43 C 0.4768(2) 0.83695(11) 0.2596(2) 0.0201(7) Uani 1 1 d . . . . .
H43A H 0.464868 0.805460 0.274628 0.024 Uiso 1 1 calc R . . . .
H43B H 0.477214 0.854732 0.314248 0.024 Uiso 1 1 calc R . . . .
C44 C 0.3378(2) 0.82574(10) 0.15184(19) 0.0179(6) Uani 1 1 d . . . . .
C45 C 0.3435(2) 0.77811(11) 0.1432(2) 0.0224(7) Uani 1 1 d . . . . .
H45 H 0.393044 0.759319 0.169054 0.027 Uiso 1 1 calc R . . . .
C46 C 0.2645(3) 0.76519(12) 0.0912(2) 0.0268(8) Uani 1 1 d . . . . .
H46 H 0.249346 0.735461 0.073469 0.032 Uiso 1 1 calc R . . . .
C47 C 0.2079(2) 0.80350(11) 0.0674(2) 0.0230(7) Uani 1 1 d . . . . .
C48 C 0.1210(3) 0.80796(13) 0.0197(2) 0.0296(8) Uani 1 1 d . . . . .
C49 C 0.0793(2) 0.85080(13) 0.0054(2) 0.0280(8) Uani 1 1 d . . . . .
C50 C -0.0099(3) 0.86431(16) -0.0340(2) 0.0384(10) Uani 1 1 d . . . . .
H50 H -0.058544 0.845355 -0.060899 0.046 Uiso 1 1 calc R . . . .
C51 C -0.0150(3) 0.91031(16) -0.0271(2) 0.0417(11) Uani 1 1 d . . . . .
H51 H -0.067366 0.928777 -0.048328 0.050 Uiso 1 1 calc R . . . .
C52 C 0.0708(3) 0.92397(13) 0.0165(2) 0.0330(9) Uani 1 1 d . . . . .
C53 C 0.0749(3) 0.77126(13) -0.0260(3) 0.0358(13) Uani 0.612(7) 1 d . U P A 1
C58 C 0.0498(4) 0.77120(14) -0.1163(3) 0.0463(16) Uani 0.612(7) 1 d G U P A 1
H58 H 0.060680 0.796971 -0.150069 0.056 Uiso 0.612(7) 1 calc R . P A 1
C57 C 0.0089(4) 0.73343(17) -0.1571(2) 0.059(2) Uani 0.612(7) 1 d G U P A 1
H57 H -0.008225 0.733392 -0.218780 0.071 Uiso 0.612(7) 1 calc R . P A 1
C56 C -0.0070(4) 0.69573(14) -0.1076(3) 0.056(2) Uani 0.612(7) 1 d G U P A 1
H56 H -0.034985 0.669914 -0.135536 0.067 Uiso 0.612(7) 1 calc R . P A 1
C55 C 0.0180(4) 0.69578(13) -0.0174(3) 0.0482(17) Uani 0.612(7) 1 d G U P A 1
H55 H 0.007160 0.670013 0.016418 0.058 Uiso 0.612(7) 1 calc R . P A 1
C54 C 0.0590(3) 0.73355(15) 0.0234(2) 0.0389(14) Uani 0.612(7) 1 d G U P A 1
H54 H 0.076064 0.733592 0.085131 0.047 Uiso 0.612(7) 1 calc R . P A 1
C53A C 0.0584(6) 0.7635(2) -0.0017(4) 0.031(3) Uiso 0.388(7) 1 d . . P A 2
C58A C 0.0286(6) 0.7548(2) -0.0895(4) 0.039(3) Uiso 0.388(7) 1 d G . P A 2
H58A H 0.041911 0.775658 -0.133575 0.047 Uiso 0.388(7) 1 calc R . P A 2
C57A C -0.0207(6) 0.7157(3) -0.1127(4) 0.053(4) Uiso 0.388(7) 1 d G . P A 2
H57A H -0.041029 0.709795 -0.172721 0.063 Uiso 0.388(7) 1 calc R . P A 2
C56A C -0.0401(6) 0.6853(2) -0.0482(6) 0.063(4) Uiso 0.388(7) 1 d G . P A 2
H56A H -0.073811 0.658516 -0.064130 0.076 Uiso 0.388(7) 1 calc R . P A 2
C55A C -0.0103(6) 0.6939(2) 0.0395(5) 0.051(3) Uiso 0.388(7) 1 d G . P A 2
H55A H -0.023652 0.673100 0.083609 0.061 Uiso 0.388(7) 1 calc R . P A 2
C54A C 0.0389(6) 0.7330(2) 0.0628(4) 0.035(3) Uiso 0.388(7) 1 d G . P A 2
H54A H 0.059288 0.738963 0.122757 0.042 Uiso 0.388(7) 1 calc R . P A 2
B1 B 0.4873(3) 0.52094(11) 0.6512(2) 0.0190(8) Uani 1 1 d . . . . .
B2 B 0.2279(3) 0.88973(13) 0.0895(2) 0.0213(8) Uani 1 1 d . . . . .
Cl1D Cl 0.36486(19) 0.55575(11) 0.8950(2) 0.0393(9) Uiso 0.430(3) 1 d . . P B 4
Cl2D Cl 0.16342(19) 0.57361(13) 0.9214(3) 0.0512(9) Uiso 0.430(3) 1 d G . P B 4
C1D C 0.2437(2) 0.5441(3) 0.8610(5) 0.038(3) Uiso 0.430(3) 1 d G . P B 4
H1DA H 0.232350 0.511726 0.867305 0.045 Uiso 0.430(3) 1 calc R . P B 4
H1DB H 0.230585 0.551732 0.797951 0.045 Uiso 0.430(3) 1 calc R . P B 4
Cl1F Cl 0.3569(3) 0.55274(17) 0.9393(4) 0.0544(9) Uiso 0.262(3) 1 d . . P C 6
Cl2F Cl 0.1574(3) 0.57840(18) 0.8863(4) 0.0544(9) Uiso 0.262(3) 1 d G . P C 6
C1F C 0.2627(7) 0.5536(9) 0.8543(6) 0.0544(9) Uiso 0.262(3) 1 d G . P C 6
H1FA H 0.248087 0.522666 0.834883 0.065 Uiso 0.262(3) 1 calc R . P C 6
H1FB H 0.283836 0.570215 0.803609 0.065 Uiso 0.262(3) 1 calc R . P C 6
Cl1A Cl 0.88938(18) 0.69576(7) 0.1583(2) 0.0599(7) Uani 0.547(3) 1 d . . P D 1
Cl2A Cl 0.8752(2) 0.60962(6) 0.24698(18) 0.0359(6) Uani 0.547(3) 1 d G . P D 1
C1A C 0.8370(6) 0.66552(11) 0.2401(5) 0.045(2) Uani 0.547(3) 1 d G . P D 1
H1AA H 0.766283 0.666284 0.227430 0.054 Uiso 0.547(3) 1 calc R . P D 1
H1AB H 0.853380 0.680135 0.297678 0.054 Uiso 0.547(3) 1 calc R . P D 1
Cl1C Cl 0.8611(11) 0.6116(3) 0.2677(9) 0.0544(9) Uiso 0.165(3) 1 d . . P E 3
Cl2C Cl 0.8932(6) 0.7036(3) 0.2126(8) 0.0544(9) Uiso 0.165(3) 1 d G . P E 3
C1C C 0.8106(11) 0.6647(5) 0.248(3) 0.0544(9) Uiso 0.165(3) 1 d G . P E 3
H1CA H 0.785825 0.675835 0.302157 0.065 Uiso 0.165(3) 1 calc R . P E 3
H1CB H 0.755556 0.662204 0.202108 0.065 Uiso 0.165(3) 1 calc R . P E 3
Cl1E Cl 0.1259(4) 0.39234(11) 0.7838(3) 0.0440(16) Uiso 0.307(2) 1 d . . P F 5
Cl2E Cl 0.1251(3) 0.29649(10) 0.7457(3) 0.0428(9) Uiso 0.307(2) 1 d G . P F 5
C1E C 0.1912(6) 0.34645(19) 0.7492(15) 0.047(5) Uiso 0.307(2) 1 d G . P F 5
H1EA H 0.211006 0.352691 0.689890 0.056 Uiso 0.307(2) 1 calc R . P F 5
H1EB H 0.250158 0.342685 0.789780 0.056 Uiso 0.307(2) 1 calc R . P F 5
Cl1B Cl 0.6182(3) 0.44476(15) 0.0853(4) 0.0311(11) Uiso 0.288(2) 1 d . . P G 2
Cl2B Cl 0.8217(3) 0.43850(17) 0.0553(3) 0.0511(12) Uiso 0.288(2) 1 d G . P G 2
C1B C 0.7369(3) 0.4382(8) 0.1332(3) 0.060(5) Uiso 0.288(2) 1 d G . P G 2
H1BA H 0.752088 0.462560 0.175919 0.073 Uiso 0.288(2) 1 calc R . P G 2
H1BB H 0.741947 0.409648 0.165868 0.073 Uiso 0.288(2) 1 calc R . P G 2

loop_
_atom_site_aniso_label
_atom_site_aniso_U_11
_atom_site_aniso_U_22
_atom_site_aniso_U_33
_atom_site_aniso_U_23
_atom_site_aniso_U_13
_atom_site_aniso_U_12
Au1 0.02080(6) 0.01474(6) 0.01365(6) 0.00109(4) 0.00154(4) 0.00122(5)
Au2 0.02254(7) 0.01436(6) 0.01808(6) 0.00272(4) -0.00044(5) 0.00022(5)
Cl1 0.0330(5) 0.0317(5) 0.0257(4) 0.0058(3) 0.0059(4) -0.0042(4)
Cl2 0.0454(6) 0.0185(4) 0.0367(5) 0.0107(3) -0.0053(4) 0.0006(4)
Cl3 0.0254(4) 0.0301(4) 0.0176(4) -0.0008(3) 0.0062(3) -0.0012(4)
Cl4 0.0535(7) 0.0389(5) 0.0410(6) 0.0101(4) 0.0023(5) 0.0256(5)
P1 0.0237(4) 0.0132(4) 0.0128(4) 0.0017(3) 0.0014(3) -0.0002(3)
P2 0.0161(4) 0.0158(4) 0.0144(4) 0.0016(3) 0.0008(3) 0.0002(3)
F1 0.0328(11) 0.0201(9) 0.0180(9) 0.0017(7) -0.0020(8) -0.0050(8)
F2 0.0365(12) 0.0162(9) 0.0219(10) -0.0020(7) 0.0053(8) 0.0053(8)
F3 0.0454(13) 0.0317(11) 0.0209(10) -0.0057(8) -0.0039(9) 0.0181(10)
F4 0.0278(11) 0.0227(10) 0.0330(11) 0.0062(8) 0.0036(9) 0.0027(9)
N1 0.0287(16) 0.0139(12) 0.0148(13) -0.0003(10) 0.0037(11) -0.0001(12)
N2 0.0283(16) 0.0129(12) 0.0154(13) 0.0017(10) 0.0010(11) 0.0009(11)
N3 0.0300(16) 0.0175(13) 0.0179(14) 0.0067(11) 0.0039(12) 0.0029(12)
N4 0.0204(15) 0.0350(16) 0.0155(13) 0.0044(12) 0.0016(11) 0.0103(13)
N5 0.0159(14) 0.0198(13) 0.0161(13) 0.0014(10) 0.0013(10) 0.0026(11)
N6 0.0179(14) 0.0162(13) 0.0233(14) 0.0047(11) -0.0020(11) -0.0007(11)
C1 0.0313(19) 0.0182(16) 0.0184(16) 0.0001(12) 0.0056(14) -0.0010(14)
C2 0.042(2) 0.0204(17) 0.0213(17) 0.0061(13) 0.0049(16) -0.0005(16)
C3 0.036(2) 0.0195(16) 0.0197(17) 0.0033(13) 0.0013(15) 0.0049(15)
C4 0.0294(19) 0.0128(14) 0.0166(15) -0.0035(12) 0.0014(13) 0.0014(13)
C5 0.0288(19) 0.0134(14) 0.0163(15) -0.0025(12) 0.0020(13) 0.0035(13)
C6 0.0288(19) 0.0155(15) 0.0266(18) 0.0015(13) 0.0010(15) 0.0010(14)
C7 0.032(2) 0.0220(17) 0.0282(19) 0.0007(14) -0.0002(15) 0.0038(15)
C8 0.036(2) 0.033(2) 0.035(2) 0.0000(16) -0.0089(17) 0.0026(18)
C9 0.030(2) 0.028(2) 0.060(3) 0.0030(19) -0.003(2) 0.0048(17)
C10 0.035(2) 0.027(2) 0.054(3) 0.0033(18) 0.015(2) 0.0086(17)
C11 0.039(2) 0.0243(18) 0.032(2) 0.0036(15) 0.0063(17) 0.0066(17)
C12 0.0292(19) 0.0165(15) 0.0163(15) -0.0031(12) 0.0007(13) 0.0005(14)
C13 0.0283(19) 0.0212(16) 0.0208(17) -0.0004(13) 0.0052(14) -0.0003(14)
C14 0.034(2) 0.0185(16) 0.0190(16) 0.0011(13) 0.0050(14) -0.0029(15)
C15 0.034(2) 0.0108(14) 0.0159(15) -0.0019(11) 0.0030(14) 0.0033(14)
C16 0.0328(19) 0.0167(15) 0.0143(15) 0.0033(12) 0.0043(13) 0.0047(14)
C17 0.0308(19) 0.0167(15) 0.0124(15) 0.0029(12) 0.0024(13) -0.0005(14)
C18 0.0284(18) 0.0137(14) 0.0147(15) 0.0027(11) 0.0066(13) -0.0014(13)
C19 0.0268(18) 0.0198(16) 0.0180(16) 0.0037(12) 0.0046(13) -0.0013(14)
C20 0.042(2) 0.0177(16) 0.0198(17) -0.0014(13) 0.0084(15) -0.0037(15)
C21 0.045(2) 0.0152(16) 0.0276(19) 0.0016(14) 0.0148(17) 0.0034(16)
C22 0.037(2) 0.0263(18) 0.0293(19) 0.0053(15) 0.0073(16) 0.0091(16)
C23 0.0297(19) 0.0209(16) 0.0217(17) 0.0012(13) 0.0018(14) -0.0003(15)
C24 0.0225(17) 0.0130(14) 0.0184(15) 0.0011(12) 0.0011(13) -0.0005(13)
C25 0.039(2) 0.037(2) 0.0182(17) -0.0001(15) 0.0078(15) -0.0094(18)
C26 0.037(2) 0.037(2) 0.031(2) -0.0016(16) 0.0136(17) -0.0147(18)
C27 0.0242(19) 0.0236(17) 0.034(2) -0.0055(15) 0.0013(15) -0.0043(15)
C28 0.032(2) 0.0249(17) 0.0202(17) -0.0028(13) -0.0034(14) -0.0036(15)
C29 0.0282(19) 0.0179(16) 0.0190(16) 0.0021(12) 0.0034(14) -0.0034(14)
C30 0.0203(17) 0.0184(15) 0.0153(15) 0.0065(12) 0.0030(12) 0.0049(13)
C31 0.0269(19) 0.0238(17) 0.0240(17) 0.0012(14) 0.0040(14) -0.0017(15)
C32 0.035(2) 0.033(2) 0.0243(18) -0.0021(15) 0.0104(16) 0.0023(17)
C33 0.0249(19) 0.038(2) 0.031(2) 0.0070(16) 0.0100(16) -0.0015(16)
C34 0.0248(19) 0.0264(18) 0.0307(19) 0.0043(15) 0.0040(15) -0.0070(15)
C35 0.0221(17) 0.0198(16) 0.0219(17) 0.0013(13) 0.0036(13) 0.0029(14)
C36 0.0163(16) 0.0196(15) 0.0166(15) 0.0004(12) 0.0062(12) -0.0018(13)
C37 0.055(3) 0.0218(17) 0.0209(18) 0.0016(14) 0.0004(17) 0.0071(17)
C38 0.089(4) 0.032(2) 0.0172(18) 0.0003(15) 0.003(2) 0.008(2)
C39 0.059(3) 0.0263(19) 0.0249(19) -0.0059(15) 0.0116(18) -0.0001(19)
C40 0.032(2) 0.0153(16) 0.0290(19) 0.0011(13) 0.0085(15) 0.0012(14)
C41 0.0288(19) 0.0186(16) 0.0199(16) 0.0034(13) 0.0034(14) 0.0010(14)
C42 0.0189(16) 0.0178(15) 0.0149(15) 0.0032(12) -0.0010(12) -0.0014(13)
C43 0.0185(17) 0.0221(16) 0.0192(16) 0.0058(13) -0.0002(13) 0.0006(13)
C44 0.0206(17) 0.0184(15) 0.0146(15) 0.0028(12) 0.0015(12) 0.0010(13)
C45 0.0274(19) 0.0190(16) 0.0202(16) 0.0008(13) -0.0008(14) 0.0026(14)
C46 0.032(2) 0.0251(18) 0.0222(17) -0.0067(14) -0.0023(15) 0.0040(16)
C47 0.0224(18) 0.0280(18) 0.0178(16) -0.0071(13) -0.0017(13) 0.0010(14)
C48 0.026(2) 0.040(2) 0.0223(18) -0.0082(15) -0.0027(15) 0.0015(16)
C49 0.0199(18) 0.050(2) 0.0141(16) -0.0010(15) -0.0011(13) 0.0047(17)
C50 0.023(2) 0.072(3) 0.0194(18) 0.0041(18) -0.0034(15) 0.008(2)
C51 0.032(2) 0.065(3) 0.027(2) 0.0142(19) -0.0002(17) 0.023(2)
C52 0.031(2) 0.045(2) 0.0234(18) 0.0099(16) 0.0048(16) 0.0178(18)
C53 0.015(3) 0.0535(19) 0.0386(18) -0.0200(14) 0.0012(16) -0.0137(17)
C58 0.040(4) 0.058(2) 0.0393(18) -0.0191(15) -0.0032(17) -0.023(2)
C57 0.070(5) 0.063(2) 0.0431(19) -0.0189(14) -0.0082(16) -0.034(3)
C56 0.061(5) 0.061(2) 0.0441(19) -0.0197(14) -0.0068(19) -0.032(2)
C55 0.042(4) 0.0574(19) 0.0435(19) -0.0199(15) -0.0033(18) -0.0241(19)
C54 0.022(3) 0.054(2) 0.0396(19) -0.0197(13) 0.0002(15) -0.0167(18)
B1 0.030(2) 0.0132(16) 0.0139(17) -0.0001(13) 0.0017(15) -0.0005(15)
B2 0.022(2) 0.0254(19) 0.0170(17) 0.0012(14) 0.0018(15) 0.0101(16)
Cl1A 0.0551(15) 0.0623(15) 0.0658(18) 0.0065(12) 0.0241(12) 0.0027(11)
Cl2A 0.0335(14) 0.0466(12) 0.0272(17) -0.0003(10) 0.0009(11) 0.0131(8)
C1A 0.033(5) 0.053(5) 0.050(5) 0.006(4) 0.013(4) 0.024(5)

loop_
_atom_type_symbol
_atom_type_description
_atom_type_scat_dispersion_real
_atom_type_scat_dispersion_imag
_atom_type_scat_source
C C 0.0033 0.0016 'International Tables Vol C Tables 4.2.6.8 and 6.1.1.4'
H H 0.0000 0.0000 'International Tables Vol C Tables 4.2.6.8 and 6.1.1.4'
Au Au -2.0133 8.8022 'International Tables Vol C Tables 4.2.6.8 and 6.1.1.4'
B B 0.0013 0.0007 'International Tables Vol C Tables 4.2.6.8 and 6.1.1.4'
Cl Cl 0.1484 0.1585 'International Tables Vol C Tables 4.2.6.8 and 6.1.1.4'
F F 0.0171 0.0103 'International Tables Vol C Tables 4.2.6.8 and 6.1.1.4'
N N 0.0061 0.0033 'International Tables Vol C Tables 4.2.6.8 and 6.1.1.4'
P P 0.1023 0.0942 'International Tables Vol C Tables 4.2.6.8 and 6.1.1.4'

loop_
_geom_angle_atom_site_label_1
_geom_angle_atom_site_label_2
_geom_angle_atom_site_label_3
_geom_angle
Cl3 Au1 Au2 82.53(2)
P1 Au1 Au2 102.29(2)
P1 Au1 Cl3 171.97(3)
Cl2 Au2 Au1 79.62(2)
P2 Au2 Au1 105.93(2)
P2 Au2 Cl2 174.45(3)
C17 P1 Au1 117.70(12)
C17 P1 C18 103.91(14)
C18 P1 Au1 109.88(10)
C24 P1 Au1 112.21(10)
C24 P1 C17 106.00(15)
C24 P1 C18 106.27(15)
C30 P2 Au2 112.06(10)
C30 P2 C42 103.48(14)
C36 P2 Au2 112.47(10)
C36 P2 C30 106.17(14)
C36 P2 C42 104.96(15)
C42 P2 Au2 116.74(10)
C1 N1 C4 106.4(3)
C1 N1 B1 128.7(3)
C4 N1 B1 124.7(3)
C12 N2 B1 125.2(3)
C15 N2 C12 108.0(3)
C15 N2 B1 126.2(3)
C15 N3 H3 117.6
C15 N3 C16 124.8(3)
C16 N3 H3 117.6
C49 N4 B2 126.9(3)
C52 N4 C49 106.5(3)
C52 N4 B2 126.5(3)
C44 N5 C47 108.0(3)
C44 N5 B2 126.1(3)
C47 N5 B2 125.8(3)
C43 N6 H6 118.2
C44 N6 H6 118.2
C44 N6 C43 123.5(3)
N1 C1 Cl1 121.4(2)
N1 C1 C2 111.4(3)
C2 C1 Cl1 127.2(3)
C1 C2 H2 126.9
C1 C2 C3 106.1(3)
C3 C2 H2 126.9
C2 C3 H3A 126.1
C2 C3 C4 107.8(3)
C4 C3 H3A 126.1
N1 C4 C3 108.2(3)
N1 C4 C5 121.1(3)
C3 C4 C5 130.5(3)
C4 C5 C6 119.0(3)
C12 C5 C4 119.5(3)
C12 C5 C6 121.5(3)
C7 C6 C5 120.4(3)
C11 C6 C5 121.2(3)
C11 C6 C7 118.4(3)
C6 C7 H7 119.8
C8 C7 C6 120.5(4)
C8 C7 H7 119.8
C7 C8 H8 119.9
C9 C8 C7 120.2(4)
C9 C8 H8 119.9
C8 C9 H9 120.1
C10 C9 C8 119.9(4)
C10 C9 H9 120.1
C9 C10 H10 119.9
C9 C10 C11 120.3(4)
C11 C10 H10 119.9
C6 C11 H11 119.6
C10 C11 C6 120.8(4)
C10 C11 H11 119.6
N2 C12 C13 106.9(3)
C5 C12 N2 120.9(3)
C5 C12 C13 132.2(3)
C12 C13 H13 125.6
C14 C13 C12 108.7(3)
C14 C13 H13 125.6
C13 C14 H14 126.6
C13 C14 C15 106.7(3)
C15 C14 H14 126.6
N2 C15 C14 109.6(3)
N3 C15 N2 122.0(3)
N3 C15 C14 128.4(3)
N3 C16 H16A 109.3
N3 C16 H16B 109.3
N3 C16 C17 111.6(2)
H16A C16 H16B 108.0
C17 C16 H16A 109.3
C17 C16 H16B 109.3
P1 C17 H17A 109.1
P1 C17 H17B 109.1
C16 C17 P1 112.6(2)
C16 C17 H17A 109.1
C16 C17 H17B 109.1
H17A C17 H17B 107.8
C19 C18 P1 118.8(3)
C23 C18 P1 121.3(2)
C23 C18 C19 119.6(3)
C18 C19 H19 119.9
C20 C19 C18 120.2(3)
C20 C19 H19 119.9
C19 C20 H20 120.2
C21 C20 C19 119.7(3)
C21 C20 H20 120.2
C20 C21 H21 119.8
C22 C21 C20 120.4(3)
C22 C21 H21 119.8
C21 C22 H22 119.9
C21 C22 C23 120.2(3)
C23 C22 H22 119.9
C18 C23 H23 120.1
C22 C23 C18 119.8(3)
C22 C23 H23 120.1
C25 C24 P1 121.4(2)
C29 C24 P1 119.9(2)
C29 C24 C25 118.7(3)
C24 C25 H25 119.9
C26 C25 C24 120.1(3)
C26 C25 H25 119.9
C25 C26 H26 119.7
C27 C26 C25 120.6(3)
C27 C26 H26 119.7
C26 C27 H27 120.0
C26 C27 C28 120.1(3)
C28 C27 H27 120.0
C27 C28 H28 120.1
C27 C28 C29 119.8(3)
C29 C28 H28 120.1
C24 C29 H29 119.7
C28 C29 C24 120.6(3)
C28 C29 H29 119.7
C31 C30 P2 118.2(3)
C35 C30 P2 122.0(2)
C35 C30 C31 119.8(3)
C30 C31 H31 120.2
C32 C31 C30 119.6(3)
C32 C31 H31 120.2
C31 C32 H32 119.9
C31 C32 C33 120.2(3)
C33 C32 H32 119.9
C32 C33 H33 119.8
C34 C33 C32 120.4(3)
C34 C33 H33 119.8
C33 C34 H34 120.1
C33 C34 C35 119.8(3)
C35 C34 H34 120.1
C30 C35 H35 119.9
C34 C35 C30 120.2(3)
C34 C35 H35 119.9
C37 C36 P2 119.4(2)
C37 C36 C41 118.9(3)
C41 C36 P2 121.7(2)
C36 C37 H37 120.0
C38 C37 C36 119.9(3)
C38 C37 H37 120.0
C37 C38 H38 119.7
C37 C38 C39 120.6(4)
C39 C38 H38 119.7
C38 C39 H39 120.0
C40 C39 C38 119.9(3)
C40 C39 H39 120.0
C39 C40 H40 120.1
C39 C40 C41 119.8(3)
C41 C40 H40 120.1
C36 C41 H41 119.6
C40 C41 C36 120.9(3)
C40 C41 H41 119.6
P2 C42 H42A 109.4
P2 C42 H42B 109.4
H42A C42 H42B 108.0
C43 C42 P2 111.3(2)
C43 C42 H42A 109.4
C43 C42 H42B 109.4
N6 C43 C42 112.4(3)
N6 C43 H43A 109.1
N6 C43 H43B 109.1
C42 C43 H43A 109.1
C42 C43 H43B 109.1
H43A C43 H43B 107.9
N5 C44 C45 109.1(3)
N6 C44 N5 122.9(3)
N6 C44 C45 128.0(3)
C44 C45 H45 126.6
C46 C45 C44 106.8(3)
C46 C45 H45 126.6
C45 C46 H46 125.6
C45 C46 C47 108.7(3)
C47 C46 H46 125.6
N5 C47 C46 107.3(3)
C48 C47 N5 121.3(3)
C48 C47 C46 131.4(3)
C47 C48 C49 120.2(3)
C47 C48 C53 121.7(4)
C47 C48 C53A 117.8(4)
C49 C48 C53 117.7(4)
C49 C48 C53A 120.7(4)
N4 C49 C48 119.8(3)
N4 C49 C50 108.2(3)
C50 C49 C48 131.9(4)
C49 C50 H50 126.0
C51 C50 C49 107.9(4)
C51 C50 H50 126.0
C50 C51 H51 126.8
C52 C51 C50 106.5(3)
C52 C51 H51 126.8
N4 C52 Cl4 119.8(3)
N4 C52 C51 110.8(4)
C51 C52 Cl4 129.3(3)
C58 C53 C48 123.1(3)
C58 C53 C54 120.0
C54 C53 C48 116.8(3)
C53 C58 H58 120.0
C57 C58 C53 120.0
C57 C58 H58 120.0
C58 C57 H57 120.0
C58 C57 C56 120.0
C56 C57 H57 120.0
C57 C56 H56 120.0
C55 C56 C57 120.0
C55 C56 H56 120.0
C56 C55 H55 120.0
C56 C55 C54 120.0
C54 C55 H55 120.0
C53 C54 H54 120.0
C55 C54 C53 120.0
C55 C54 H54 120.0
C58A C53A C48 117.2(4)
C58A C53A C54A 120.0
C54A C53A C48 122.7(4)
C53A C58A H58A 120.0
C53A C58A C57A 120.0
C57A C58A H58A 120.0
C58A C57A H57A 120.0
C56A C57A C58A 120.0
C56A C57A H57A 120.0
C57A C56A H56A 120.0
C55A C56A C57A 120.0
C55A C56A H56A 120.0
C56A C55A H55A 120.0
C56A C55A C54A 120.0
C54A C55A H55A 120.0
C53A C54A H54A 120.0
C55A C54A C53A 120.0
C55A C54A H54A 120.0
F1 B1 F2 109.3(3)
F1 B1 N1 112.6(3)
F1 B1 N2 110.5(3)
F2 B1 N1 109.3(3)
F2 B1 N2 109.0(3)
N2 B1 N1 106.0(3)
F3 B2 F4 109.8(3)
F3 B2 N4 112.2(3)
F3 B2 N5 109.6(3)
F4 B2 N4 110.6(3)
F4 B2 N5 108.9(3)
N4 B2 N5 105.6(3)
Cl1D C1D Cl2D 113.0
Cl1D C1D H1DA 109.0
Cl1D C1D H1DB 109.0
Cl2D C1D H1DA 109.0
Cl2D C1D H1DB 109.0
H1DA C1D H1DB 107.8
Cl1F C1F Cl2F 112.9
Cl1F C1F H1FA 109.0
Cl1F C1F H1FB 109.0
Cl2F C1F H1FA 109.0
Cl2F C1F H1FB 109.0
H1FA C1F H1FB 107.8
Cl1A C1A Cl2A 112.9
Cl1A C1A H1AA 109.0
Cl1A C1A H1AB 109.0
Cl2A C1A H1AA 109.0
Cl2A C1A H1AB 109.0
H1AA C1A H1AB 107.8
Cl1C C1C Cl2C 112.9
Cl1C C1C H1CA 109.0
Cl1C C1C H1CB 109.0
Cl2C C1C H1CA 109.0
Cl2C C1C H1CB 109.0
H1CA C1C H1CB 107.8
Cl1E C1E H1EA 109.0
Cl1E C1E H1EB 109.0
Cl2E C1E Cl1E 112.9
Cl2E C1E H1EA 109.0
Cl2E C1E H1EB 109.0
H1EA C1E H1EB 107.8
Cl1B C1B H1BA 109.0
Cl1B C1B H1BB 109.0
Cl2B C1B Cl1B 112.9
Cl2B C1B H1BA 109.0
Cl2B C1B H1BB 109.0
H1BA C1B H1BB 107.8

loop_
_geom_bond_atom_site_label_1
_geom_bond_atom_site_label_2
_geom_bond_distance
Au1 Au2 3.13975(19)
Au1 Cl3 2.2961(8)
Au1 P1 2.2330(8)
Au2 Cl2 2.3021(8)
Au2 P2 2.2344(8)
Cl1 C1 1.716(4)
Cl4 C52 1.710(4)
P1 C17 1.818(3)
P1 C18 1.819(3)
P1 C24 1.813(3)
P2 C30 1.813(3)
P2 C36 1.812(3)
P2 C42 1.828(3)
F1 B1 1.374(4)
F2 B1 1.410(4)
F3 B2 1.380(4)
F4 B2 1.396(4)
N1 C1 1.360(4)
N1 C4 1.389(4)
N1 B1 1.540(4)
N2 C12 1.408(4)
N2 C15 1.348(4)
N2 B1 1.539(5)
N3 H3 0.8800
N3 C15 1.325(4)
N3 C16 1.461(4)
N4 C49 1.392(5)
N4 C52 1.361(4)
N4 B2 1.528(5)
N5 C44 1.354(4)
N5 C47 1.400(4)
N5 B2 1.543(4)
N6 H6 0.8800
N6 C43 1.460(4)
N6 C44 1.318(4)
C1 C2 1.372(5)
C2 H2 0.9500
C2 C3 1.393(5)
C3 H3A 0.9500
C3 C4 1.395(4)
C4 C5 1.433(5)
C5 C6 1.479(5)
C5 C12 1.371(4)
C6 C7 1.397(5)
C6 C11 1.389(5)
C7 H7 0.9500
C7 C8 1.387(5)
C8 H8 0.9500
C8 C9 1.381(6)
C9 H9 0.9500
C9 C10 1.376(6)
C10 H10 0.9500
C10 C11 1.384(6)
C11 H11 0.9500
C12 C13 1.436(5)
C13 H13 0.9500
C13 C14 1.353(5)
C14 H14 0.9500
C14 C15 1.441(5)
C16 H16A 0.9900
C16 H16B 0.9900
C16 C17 1.528(4)
C17 H17A 0.9900
C17 H17B 0.9900
C18 C19 1.393(5)
C18 C23 1.392(5)
C19 H19 0.9500
C19 C20 1.392(4)
C20 H20 0.9500
C20 C21 1.383(5)
C21 H21 0.9500
C21 C22 1.381(5)
C22 H22 0.9500
C22 C23 1.390(5)
C23 H23 0.9500
C24 C25 1.392(5)
C24 C29 1.389(4)
C25 H25 0.9500
C25 C26 1.380(5)
C26 H26 0.9500
C26 C27 1.367(5)
C27 H27 0.9500
C27 C28 1.381(5)
C28 H28 0.9500
C28 C29 1.383(5)
C29 H29 0.9500
C30 C31 1.397(4)
C30 C35 1.388(5)
C31 H31 0.9500
C31 C32 1.381(5)
C32 H32 0.9500
C32 C33 1.385(5)
C33 H33 0.9500
C33 C34 1.379(5)
C34 H34 0.9500
C34 C35 1.384(5)
C35 H35 0.9500
C36 C37 1.384(4)
C36 C41 1.393(4)
C37 H37 0.9500
C37 C38 1.381(5)
C38 H38 0.9500
C38 C39 1.382(5)
C39 H39 0.9500
C39 C40 1.371(5)
C40 H40 0.9500
C40 C41 1.379(4)
C41 H41 0.9500
C42 H42A 0.9900
C42 H42B 0.9900
C42 C43 1.527(4)
C43 H43A 0.9900
C43 H43B 0.9900
C44 C45 1.438(4)
C45 H45 0.9500
C45 C46 1.355(5)
C46 H46 0.9500
C46 C47 1.423(5)
C47 C48 1.363(5)
C48 C49 1.419(5)
C48 C53 1.425(4)
C48 C53A 1.612(6)
C49 C50 1.393(5)
C50 H50 0.9500
C50 C51 1.386(6)
C51 H51 0.9500
C51 C52 1.378(6)
C53 C58 1.3900
C53 C54 1.3900
C58 H58 0.9500
C58 C57 1.3900
C57 H57 0.9500
C57 C56 1.3900
C56 H56 0.9500
C56 C55 1.3900
C55 H55 0.9500
C55 C54 1.3900
C54 H54 0.9500
C53A C58A 1.3900
C53A C54A 1.3900
C58A H58A 0.9500
C58A C57A 1.3900
C57A H57A 0.9500
C57A C56A 1.3900
C56A H56A 0.9500
C56A C55A 1.3900
C55A H55A 0.9500
C55A C54A 1.3900
C54A H54A 0.9500
Cl1D C1D 1.7598
Cl2D C1D 1.7604
C1D H1DA 0.9900
C1D H1DB 0.9900
Cl1F C1F 1.7598
Cl2F C1F 1.7599
C1F H1FA 0.9900
C1F H1FB 0.9900
Cl1A C1A 1.7599
Cl2A C1A 1.7601
C1A H1AA 0.9900
C1A H1AB 0.9900
Cl1C C1C 1.7578
Cl2C C1C 1.7606
C1C H1CA 0.9900
C1C H1CB 0.9900
Cl1E C1E 1.7614
Cl2E C1E 1.7596
C1E H1EA 0.9900
C1E H1EB 0.9900
Cl1B C1B 1.7608
Cl2B C1B 1.7595
C1B H1BA 0.9900
C1B H1BB 0.9900

loop_
_geom_hbond_atom_site_label_D
_geom_hbond_atom_site_label_H
_geom_hbond_atom_site_label_A
_geom_hbond_distance_DH
_geom_hbond_distance_HA
_geom_hbond_distance_DA
_geom_hbond_angle_DHA
_geom_hbond_site_symmetry_A
_geom_hbond_publ_flag
N3 H3 F4 0.88 2.18 2.932(4) 143.5 4_576 yes
N6 H6 F2 0.88 2.04 2.841(3) 150.6 4_575 yes

loop_
_geom_torsion_atom_site_label_1
_geom_torsion_atom_site_label_2
_geom_torsion_atom_site_label_3
_geom_torsion_atom_site_label_4
_geom_torsion
Au1 P1 C17 C16 -61.6(3)
Au1 P1 C18 C19 -71.4(2)
Au1 P1 C18 C23 103.5(3)
Au1 P1 C24 C25 165.6(3)
Au1 P1 C24 C29 -15.5(3)
Au2 P2 C30 C31 58.5(3)
Au2 P2 C30 C35 -119.9(2)
Au2 P2 C36 C37 17.1(3)
Au2 P2 C36 C41 -162.8(2)
Au2 P2 C42 C43 66.6(2)
Cl1 C1 C2 C3 178.6(3)
P1 C18 C19 C20 175.0(2)
P1 C18 C23 C22 -174.8(3)
P1 C24 C25 C26 178.4(3)
P1 C24 C29 C28 -177.0(3)
P2 C30 C31 C32 -177.8(3)
P2 C30 C35 C34 177.3(3)
P2 C36 C37 C38 179.5(3)
P2 C36 C41 C40 -179.4(3)
P2 C42 C43 N6 169.2(2)
N1 C1 C2 C3 0.5(4)
N1 C4 C5 C6 177.4(3)
N1 C4 C5 C12 -3.5(4)
N2 C12 C13 C14 -1.8(4)
N3 C16 C17 P1 -166.4(2)
N4 C49 C50 C51 0.5(4)
N5 C44 C45 C46 -0.7(4)
N5 C47 C48 C49 1.2(5)
N5 C47 C48 C53 173.5(4)
N5 C47 C48 C53A -166.2(4)
N6 C44 C45 C46 -179.9(3)
C1 N1 C4 C3 0.3(3)
C1 N1 C4 C5 177.7(3)
C1 N1 B1 F1 -48.6(4)
C1 N1 B1 F2 73.1(4)
C1 N1 B1 N2 -169.5(3)
C1 C2 C3 C4 -0.3(4)
C2 C3 C4 N1 0.0(4)
C2 C3 C4 C5 -177.1(3)
C3 C4 C5 C6 -5.8(5)
C3 C4 C5 C12 173.3(3)
C4 N1 C1 Cl1 -178.8(2)
C4 N1 C1 C2 -0.5(4)
C4 N1 B1 F1 136.4(3)
C4 N1 B1 F2 -101.9(3)
C4 N1 B1 N2 15.5(4)
C4 C5 C6 C7 -51.8(4)
C4 C5 C6 C11 127.7(3)
C4 C5 C12 N2 1.1(4)
C4 C5 C12 C13 -177.2(3)
C5 C6 C7 C8 179.8(3)
C5 C6 C11 C10 179.9(3)
C5 C12 C13 C14 176.7(3)
C6 C5 C12 N2 -179.8(3)
C6 C5 C12 C13 1.9(5)
C6 C7 C8 C9 0.0(5)
C7 C6 C11 C10 -0.6(5)
C7 C8 C9 C10 0.2(6)
C8 C9 C10 C11 -0.5(6)
C9 C10 C11 C6 0.7(6)
C11 C6 C7 C8 0.2(5)
C12 N2 C15 N3 -179.8(3)
C12 N2 C15 C14 -0.9(3)
C12 N2 B1 F1 -140.4(3)
C12 N2 B1 F2 99.5(3)
C12 N2 B1 N1 -18.1(4)
C12 C5 C6 C7 129.1(3)
C12 C5 C6 C11 -51.4(4)
C12 C13 C14 C15 1.2(4)
C13 C14 C15 N2 -0.2(4)
C13 C14 C15 N3 178.6(3)
C15 N2 C12 C5 -177.0(3)
C15 N2 C12 C13 1.6(3)
C15 N2 B1 F1 49.5(4)
C15 N2 B1 F2 -70.6(4)
C15 N2 B1 N1 171.8(3)
C15 N3 C16 C17 -102.3(4)
C16 N3 C15 N2 -176.6(3)
C16 N3 C15 C14 4.7(5)
C17 P1 C18 C19 55.4(3)
C17 P1 C18 C23 -129.8(3)
C17 P1 C24 C25 35.8(3)
C17 P1 C24 C29 -145.3(3)
C18 P1 C17 C16 176.7(2)
C18 P1 C24 C25 -74.3(3)
C18 P1 C24 C29 104.6(3)
C18 C19 C20 C21 -0.1(5)
C19 C18 C23 C22 0.0(5)
C19 C20 C21 C22 0.1(5)
C20 C21 C22 C23 -0.1(5)
C21 C22 C23 C18 0.0(5)
C23 C18 C19 C20 0.1(5)
C24 P1 C17 C16 64.9(3)
C24 P1 C18 C19 167.0(2)
C24 P1 C18 C23 -18.2(3)
C24 C25 C26 C27 -1.3(6)
C25 C24 C29 C28 1.9(5)
C25 C26 C27 C28 1.9(6)
C26 C27 C28 C29 -0.6(5)
C27 C28 C29 C24 -1.4(5)
C29 C24 C25 C26 -0.6(5)
C30 P2 C36 C37 -105.8(3)
C30 P2 C36 C41 74.3(3)
C30 P2 C42 C43 -169.8(2)
C30 C31 C32 C33 0.4(5)
C31 C30 C35 C34 -1.2(5)
C31 C32 C33 C34 -1.1(6)
C32 C33 C34 C35 0.6(5)
C33 C34 C35 C30 0.5(5)
C35 C30 C31 C32 0.7(5)
C36 P2 C30 C31 -178.3(2)
C36 P2 C30 C35 3.2(3)
C36 P2 C42 C43 -58.7(2)
C36 C37 C38 C39 0.4(7)
C37 C36 C41 C40 0.7(5)
C37 C38 C39 C40 -0.3(7)
C38 C39 C40 C41 0.4(6)
C39 C40 C41 C36 -0.6(5)
C41 C36 C37 C38 -0.6(6)
C42 P2 C30 C31 -68.1(3)
C42 P2 C30 C35 113.4(3)
C42 P2 C36 C37 145.0(3)
C42 P2 C36 C41 -34.9(3)
C43 N6 C44 N5 168.8(3)
C43 N6 C44 C45 -12.0(5)
C44 N5 C47 C46 -2.3(4)
C44 N5 C47 C48 176.6(3)
C44 N5 B2 F3 -55.5(4)
C44 N5 B2 F4 64.5(4)
C44 N5 B2 N4 -176.6(3)
C44 N6 C43 C42 106.1(3)
C44 C45 C46 C47 -0.8(4)
C45 C46 C47 N5 1.9(4)
C45 C46 C47 C48 -176.9(4)
C46 C47 C48 C49 179.8(4)
C46 C47 C48 C53 -7.9(7)
C46 C47 C48 C53A 12.4(6)
C47 N5 C44 N6 -178.8(3)
C47 N5 C44 C45 1.9(3)
C47 N5 B2 F3 128.8(3)
C47 N5 B2 F4 -111.2(3)
C47 N5 B2 N4 7.7(4)
C47 C48 C49 N4 2.5(5)
C47 C48 C49 C50 -174.3(4)
C47 C48 C53 C58 -121.3(4)
C47 C48 C53 C54 55.8(5)
C47 C48 C53A C58A -125.2(5)
C47 C48 C53A C54A 50.9(6)
C48 C49 C50 C51 177.6(4)
C48 C53 C58 C57 177.1(5)
C48 C53 C54 C55 -177.3(4)
C48 C53A C58A C57A 176.2(7)
C48 C53A C54A C55A -176.0(7)
C49 N4 C52 Cl4 -179.7(2)
C49 N4 C52 C51 0.5(4)
C49 N4 B2 F3 -123.1(3)
C49 N4 B2 F4 113.9(3)
C49 N4 B2 N5 -3.8(4)
C49 C48 C53 C58 51.1(5)
C49 C48 C53 C54 -131.7(3)
C49 C48 C53A C58A 67.4(6)
C49 C48 C53A C54A -116.5(5)
C49 C50 C51 C52 -0.2(4)
C50 C51 C52 Cl4 180.0(3)
C50 C51 C52 N4 -0.2(4)
C52 N4 C49 C48 -178.1(3)
C52 N4 C49 C50 -0.6(4)
C52 N4 B2 F3 53.7(4)
C52 N4 B2 F4 -69.3(4)
C52 N4 B2 N5 173.0(3)
C53 C48 C49 N4 -170.0(4)
C53 C48 C49 C50 13.1(6)
C53 C58 C57 C56 0.0
C58 C53 C54 C55 0.0
C58 C57 C56 C55 0.0
C57 C56 C55 C54 0.0
C56 C55 C54 C53 0.0
C54 C53 C58 C57 0.0
C53A C48 C49 N4 169.5(4)
C53A C48 C49 C50 -7.3(6)
C53A C58A C57A C56A 0.0
C58A C53A C54A C55A 0.0
C58A C57A C56A C55A 0.0
C57A C56A C55A C54A 0.0
C56A C55A C54A C53A 0.0
C54A C53A C58A C57A 0.0
B1 N1 C1 Cl1 5.6(4)
B1 N1 C1 C2 -176.2(3)
B1 N1 C4 C3 176.2(3)
B1 N1 C4 C5 -6.4(4)
B1 N2 C12 C5 11.4(5)
B1 N2 C12 C13 -170.0(3)
B1 N2 C15 N3 -8.3(5)
B1 N2 C15 C14 170.6(3)
B2 N4 C49 C48 -0.7(5)
B2 N4 C49 C50 176.8(3)
B2 N4 C52 Cl4 3.0(5)
B2 N4 C52 C51 -176.9(3)
B2 N5 C44 N6 4.8(5)
B2 N5 C44 C45 -174.5(3)
B2 N5 C47 C46 174.0(3)
B2 N5 C47 C48 -7.0(5)
